data_7036762
loop_
_publ_author_name
'Kano, Naokazu'
'Yamamura, Masaki'
'Kawashima, Takayuki'

_publ_section_title
;
 2,2'-Disilylazobenzenes featuring double intramolecular nitrogensilicon
 coordination: a photoisomerizable fluorophore.
;
_journal_issue 37
_journal_name_full 'Dalton transactions (Cambridge, England : 2003)'
_journal_page_first 16256
_journal_page_last 16265
_journal_paper_doi 10.1039/c5dt02038g
_journal_volume 44
_journal_year 2015
_chemical_formula_moiety 'C20 H30 N2 Si2'
_chemical_formula_sum 'C20 H30 N2 Si2'
_chemical_formula_weight 354.64
_chemical_name_systematic
;
 ?
;
_space_group_crystal_system triclinic
_space_group_IT_number 2
_space_group_name_Hall '-P 1'
_space_group_name_H-M_alt 'P -1'
_symmetry_space_group_name_Hall '-P 1'
_symmetry_space_group_name_H-M 'P -1'
_atom_sites_solution_hydrogens geom
_audit_creation_method SHELXL-2013
_audit_update_record
;
2015-07-02 deposited with the CCDC.
2015-07-10 downloaded from the CCDC.
;
_cell_angle_alpha 91.96(2)
_cell_angle_beta 91.53(3)
_cell_angle_gamma 110.682(17)
_cell_formula_units_Z 4
_cell_length_a 10.132(5)
_cell_length_b 13.834(9)
_cell_length_c 16.460(11)
_cell_measurement_temperature 120(2)
_cell_volume 2155(2)
_computing_cell_refinement 'CrystalClear (Rigaku/MSC Inc., 2006)'
_computing_data_collection 'CrystalClear (Rigaku/MSC Inc., 2006)'
_computing_data_reduction 'CrystalClear (Rigaku/MSC Inc., 2006)'
_computing_molecular_graphics 'ORTEP-3 for Windows (Farrugia, 1997)'
_computing_publication_material 'Yadokari-XG 2009 (Wakita, Nemoto et al., 2009)'
_computing_structure_refinement 'SHELXL-2013 (Sheldrick, 2013)'
_computing_structure_solution 'SHELXS-97 (Sheldrick, 1997)'
_diffrn_ambient_temperature 120(2)
_diffrn_measured_fraction_theta_full 0.941
_diffrn_measured_fraction_theta_max 0.966
_diffrn_measurement_device
;
Mercury CCD (2x2 bin mode)
;
_diffrn_measurement_device_type 'CCD area detector'
_diffrn_radiation_detector CCD
_diffrn_radiation_monochromator 'Graphite Monochromator'
_diffrn_radiation_source 'Sealed Tube'
_diffrn_radiation_type MoK\a
_diffrn_radiation_wavelength 0.7107
_diffrn_reflns_av_R_equivalents 0.0474
_diffrn_reflns_av_unetI/netI 0.0649
_diffrn_reflns_laue_measured_fraction_full 0.941
_diffrn_reflns_laue_measured_fraction_max 0.966
_diffrn_reflns_limit_h_max 12
_diffrn_reflns_limit_h_min -12
_diffrn_reflns_limit_k_max 16
_diffrn_reflns_limit_k_min -16
_diffrn_reflns_limit_l_max 13
_diffrn_reflns_limit_l_min -19
_diffrn_reflns_number 14077
_diffrn_reflns_point_group_measured_fraction_full 0.941
_diffrn_reflns_point_group_measured_fraction_max 0.966
_diffrn_reflns_theta_full 25.241
_diffrn_reflns_theta_max 25.000
_diffrn_reflns_theta_min 3.084
_exptl_absorpt_coefficient_mu 0.169
_exptl_absorpt_correction_T_max 0.9833
_exptl_absorpt_correction_T_min 0.9512
_exptl_absorpt_correction_type multi-scan
_exptl_absorpt_process_details
;
Jacobson, R. (1998) Private communication
;
_exptl_crystal_colour orange
_exptl_crystal_density_diffrn 1.093
_exptl_crystal_description block
_exptl_crystal_F_000 768
_exptl_crystal_size_max 0.300
_exptl_crystal_size_mid 0.300
_exptl_crystal_size_min 0.100
_refine_diff_density_max 0.288
_refine_diff_density_min -0.285
_refine_diff_density_rms 0.054
_refine_ls_extinction_method none
_refine_ls_goodness_of_fit_ref 1.112
_refine_ls_hydrogen_treatment constr
_refine_ls_matrix_type full
_refine_ls_number_parameters 449
_refine_ls_number_reflns 7330
_refine_ls_number_restraints 0
_refine_ls_restrained_S_all 1.112
_refine_ls_R_factor_all 0.1171
_refine_ls_R_factor_gt 0.0769
_refine_ls_shift/su_max 0.000
_refine_ls_shift/su_mean 0.000
_refine_ls_structure_factor_coef Fsqd
_refine_ls_weighting_details 'w=1/[\s^2^(Fo^2^)+(0.0375P)^2^+3.1862P] where P=(Fo^2^+2Fc^2^)/3'
_refine_ls_weighting_scheme calc
_refine_ls_wR_factor_gt 0.1468
_refine_ls_wR_factor_ref 0.1651
_reflns_Friedel_coverage 0.000
_reflns_number_gt 5155
_reflns_number_total 7330
_reflns_threshold_expression 'I > 2\s(I)'
_cod_data_source_file c5dt02038g2.cif
_cod_data_source_block E-4a
_cod_depositor_comments
;
The following automatic conversions were performed:

'_exptl_absorpt_correction_type' value 'Multi-scan' changed to
'multi-scan' according to
/usr/data/users/saulius/crontab/automatic-downloads/current/RSC/lib/dictionaries/cif_core.dic
dictionary named 'cif_core.dic' version 2.4.2 from 2011-04-26.

Automatic conversion script
Id: cif_fix_values 3271 2015-04-21 07:52:19Z andrius 
;
_cod_database_code 7036762
_shelx_space_group_comment
;
The symmetry employed for this shelxl refinement is uniquely defined
by the following loop, which should always be used as a source of
symmetry information in preference to the above space-group names.
They are only intended as comments.
;
_shelxl_version_number 2013-4

loop_
_space_group_symop_operation_xyz
'x, y, z'
'-x, -y, -z'

loop_
_atom_site_label
_atom_site_type_symbol
_atom_site_fract_x
_atom_site_fract_y
_atom_site_fract_z
_atom_site_U_iso_or_equiv
_atom_site_adp_type
_atom_site_occupancy
_atom_site_site_symmetry_order
_atom_site_calc_flag
_atom_site_refinement_flags_posn
_atom_site_refinement_flags_adp
Si1 Si 0.16758(12) 0.80693(8) 0.14126(6) 0.0343(3) Uani 1 1 d . .
Si2 Si 0.79277(12) 1.16269(9) 0.36224(7) 0.0391(3) Uani 1 1 d . .
Si3 Si 0.20961(11) 0.33134(8) 0.61342(6) 0.0303(3) Uani 1 1 d . .
C11 C 0.5874(4) 1.1150(3) 0.2284(2) 0.0283(8) Uani 1 1 d . .
C1 C 0.3832(4) 0.8546(3) 0.2696(2) 0.0301(8) Uani 1 1 d . .
C2 C 0.2629(4) 0.7803(3) 0.2327(2) 0.0284(8) Uani 1 1 d . .
C12 C 0.7035(4) 1.1904(3) 0.2682(2) 0.0301(8) Uani 1 1 d . .
C3 C 0.2160(4) 0.6832(3) 0.2672(2) 0.0334(9) Uani 1 1 d . .
H1 H 0.1348 0.6307 0.2432 0.040 Uiso 1 1 calc R U
C21 C 0.3981(4) 0.3664(2) 0.48021(19) 0.0244(7) Uani 1 1 d . .
C16 C 0.5236(4) 1.1360(3) 0.1585(2) 0.0344(9) Uani 1 1 d . .
H18 H 0.4452 1.0835 0.1317 0.041 Uiso 1 1 calc R U
C22 C 0.2883(3) 0.2947(3) 0.5199(2) 0.0249(7) Uani 1 1 d . .
C13 C 0.7509(4) 1.2882(3) 0.2356(2) 0.0338(9) Uani 1 1 d . .
H16 H 0.8294 1.3411 0.2618 0.041 Uiso 1 1 calc R U
C6 C 0.4510(4) 0.8337(3) 0.3382(2) 0.0368(9) Uani 1 1 d . .
H3 H 0.5323 0.8857 0.3627 0.044 Uiso 1 1 calc R U
C15 C 0.5753(4) 1.2335(3) 0.1286(2) 0.0328(9) Uani 1 1 d . .
H17 H 0.5325 1.2478 0.0806 0.039 Uiso 1 1 calc R U
C14 C 0.6881(4) 1.3110(3) 0.1669(2) 0.0336(9) Uani 1 1 d . .
C4 C 0.2823(4) 0.6600(3) 0.3348(2) 0.0337(9) Uani 1 1 d . .
C26 C 0.4535(4) 0.3386(3) 0.4105(2) 0.0311(8) Uani 1 1 d . .
H33 H 0.5265 0.3891 0.3838 0.037 Uiso 1 1 calc R U
C23 C 0.2394(4) 0.1932(3) 0.4870(2) 0.0306(8) Uani 1 1 d . .
H31 H 0.1645 0.1428 0.5126 0.037 Uiso 1 1 calc R U
C24 C 0.2951(4) 0.1624(3) 0.4187(2) 0.0320(8) Uani 1 1 d . .
C5 C 0.3994(4) 0.7376(3) 0.3701(2) 0.0390(10) Uani 1 1 d . .
H2 H 0.4449 0.7242 0.4173 0.047 Uiso 1 1 calc R U
C25 C 0.4020(4) 0.2376(3) 0.3805(2) 0.0354(9) Uani 1 1 d . .
H32 H 0.4401 0.2188 0.3329 0.042 Uiso 1 1 calc R U
Si4 Si 0.21479(12) 0.33701(8) 0.11906(7) 0.0371(3) Uani 1 1 d . .
N4 N 0.4469(3) 0.4700(2) 0.01660(17) 0.0308(7) Uani 1 1 d . .
C32 C 0.2903(4) 0.2959(3) 0.0263(2) 0.0289(8) Uani 1 1 d . .
C31 C 0.3987(4) 0.3661(3) -0.0155(2) 0.0296(8) Uani 1 1 d . .
C33 C 0.2442(4) 0.1923(3) -0.0019(2) 0.0337(9) Uani 1 1 d . .
H46 H 0.1727 0.1427 0.0265 0.040 Uiso 1 1 calc R U
C36 C 0.4537(4) 0.3335(3) -0.0840(2) 0.0383(9) Uani 1 1 d . .
H48 H 0.5262 0.3822 -0.1124 0.046 Uiso 1 1 calc R U
C34 C 0.2979(4) 0.1582(3) -0.0697(2) 0.0366(9) Uani 1 1 d . .
C35 C 0.4033(4) 0.2315(3) -0.1102(2) 0.0381(9) Uani 1 1 d . .
H47 H 0.4410 0.2104 -0.1569 0.046 Uiso 1 1 calc R U
C37 C 0.2476(5) 0.0457(3) -0.0962(3) 0.0506(11) Uani 1 1 d . .
H49 H 0.2163 0.0374 -0.1537 0.076 Uiso 1 1 calc R U
H51 H 0.1686 0.0069 -0.0633 0.076 Uiso 1 1 calc R U
H50 H 0.3250 0.0194 -0.0888 0.076 Uiso 1 1 calc R U
N1 N 0.4309(3) 0.9520(2) 0.23180(17) 0.0316(7) Uani 1 1 d . .
N2 N 0.5403(3) 1.0174(2) 0.26526(17) 0.0315(7) Uani 1 1 d . .
N3 N 0.4487(3) 0.4681(2) 0.51697(17) 0.0270(7) Uani 1 1 d . .
C17 C 0.7419(4) 1.4179(3) 0.1335(3) 0.0477(11) Uani 1 1 d . .
H20 H 0.6650 1.4453 0.1306 0.072 Uiso 1 1 calc R U
H19 H 0.7767 1.4140 0.0790 0.072 Uiso 1 1 calc R U
H21 H 0.8189 1.4638 0.1694 0.072 Uiso 1 1 calc R U
C29 C 0.1424(4) 0.4383(3) 0.5957(2) 0.0403(10) Uani 1 1 d . .
H40 H 0.0738 0.4187 0.5495 0.060 Uiso 1 1 calc R U
H41 H 0.2214 0.5010 0.5839 0.060 Uiso 1 1 calc R U
H42 H 0.0967 0.4514 0.6445 0.060 Uiso 1 1 calc R U
C8 C 0.1133(4) 0.9210(3) 0.1586(3) 0.0427(10) Uani 1 1 d . .
H8 H 0.1975 0.9834 0.1680 0.064 Uiso 1 1 calc R U
H7 H 0.0547 0.9109 0.2062 0.064 Uiso 1 1 calc R U
H9 H 0.0591 0.9288 0.1106 0.064 Uiso 1 1 calc R U
C7 C 0.2293(5) 0.5548(3) 0.3692(3) 0.0497(11) Uani 1 1 d . .
H4 H 0.1506 0.5087 0.3344 0.075 Uiso 1 1 calc R U
H6 H 0.1968 0.5600 0.4242 0.075 Uiso 1 1 calc R U
H5 H 0.3056 0.5268 0.3714 0.075 Uiso 1 1 calc R U
C18 C 0.8637(4) 1.0576(3) 0.3420(3) 0.0450(10) Uani 1 1 d . .
H22 H 0.9330 1.0779 0.2995 0.068 Uiso 1 1 calc R U
H23 H 0.7862 0.9941 0.3238 0.068 Uiso 1 1 calc R U
H24 H 0.9093 1.0455 0.3919 0.068 Uiso 1 1 calc R U
C28 C 0.0564(5) 0.2157(3) 0.6384(3) 0.0507(11) Uani 1 1 d . .
H38 H 0.0896 0.1596 0.6524 0.076 Uiso 1 1 calc R U
H37 H -0.0100 0.1933 0.5912 0.076 Uiso 1 1 calc R U
H39 H 0.0089 0.2332 0.6846 0.076 Uiso 1 1 calc R U
C27 C 0.2420(5) 0.0521(3) 0.3856(3) 0.0477(11) Uani 1 1 d . .
H34 H 0.3183 0.0242 0.3893 0.072 Uiso 1 1 calc R U
H35 H 0.2101 0.0495 0.3286 0.072 Uiso 1 1 calc R U
H36 H 0.1630 0.0107 0.4174 0.072 Uiso 1 1 calc R U
C30 C 0.3405(5) 0.3683(3) 0.7005(2) 0.0478(11) Uani 1 1 d . .
H45 H 0.2970 0.3853 0.7488 0.072 Uiso 1 1 calc R U
H44 H 0.4219 0.4286 0.6873 0.072 Uiso 1 1 calc R U
H43 H 0.3718 0.3104 0.7115 0.072 Uiso 1 1 calc R U
C40 C 0.3515(5) 0.3860(4) 0.2019(2) 0.0508(11) Uani 1 1 d . .
H59 H 0.4190 0.4536 0.1884 0.076 Uiso 1 1 calc R U
H58 H 0.4013 0.3373 0.2084 0.076 Uiso 1 1 calc R U
H60 H 0.3070 0.3931 0.2527 0.076 Uiso 1 1 calc R U
C38 C 0.1368(5) 0.4363(4) 0.0965(3) 0.0540(12) Uani 1 1 d . .
H54 H 0.0987 0.4555 0.1462 0.081 Uiso 1 1 calc R U
H52 H 0.0606 0.4084 0.0548 0.081 Uiso 1 1 calc R U
H53 H 0.2097 0.4976 0.0768 0.081 Uiso 1 1 calc R U
C39 C 0.0714(6) 0.2200(4) 0.1530(3) 0.0766(18) Uani 1 1 d . .
H56 H 0.1118 0.1685 0.1694 0.115 Uiso 1 1 calc R U
H55 H 0.0015 0.1906 0.1081 0.115 Uiso 1 1 calc R U
H57 H 0.0256 0.2394 0.1993 0.115 Uiso 1 1 calc R U
C9 C 0.2787(5) 0.8234(4) 0.0511(2) 0.0569(13) Uani 1 1 d . .
H11 H 0.2255 0.8318 0.0030 0.085 Uiso 1 1 calc R U
H12 H 0.3051 0.7623 0.0425 0.085 Uiso 1 1 calc R U
H10 H 0.3642 0.8849 0.0604 0.085 Uiso 1 1 calc R U
C10 C 0.0043(5) 0.6921(3) 0.1211(3) 0.0551(12) Uani 1 1 d . .
H15 H -0.0522 0.6796 0.1697 0.083 Uiso 1 1 calc R U
H14 H 0.0295 0.6315 0.1076 0.083 Uiso 1 1 calc R U
H13 H -0.0508 0.7047 0.0755 0.083 Uiso 1 1 calc R U
C19 C 0.6703(5) 1.1298(4) 0.4477(3) 0.0621(13) Uani 1 1 d . .
H27 H 0.7226 1.1255 0.4976 0.093 Uiso 1 1 calc R U
H25 H 0.5949 1.0631 0.4350 0.093 Uiso 1 1 calc R U
H26 H 0.6291 1.1836 0.4556 0.093 Uiso 1 1 calc R U
C20 C 0.9444(5) 1.2824(3) 0.3929(3) 0.0667(15) Uani 1 1 d . .
H30 H 0.9949 1.2697 0.4406 0.100 Uiso 1 1 calc R U
H29 H 0.9096 1.3384 0.4063 0.100 Uiso 1 1 calc R U
H28 H 1.0087 1.3020 0.3479 0.100 Uiso 1 1 calc R U

loop_
_atom_site_aniso_label
_atom_site_aniso_U_11
_atom_site_aniso_U_22
_atom_site_aniso_U_33
_atom_site_aniso_U_23
_atom_site_aniso_U_13
_atom_site_aniso_U_12
Si1 0.0420(6) 0.0395(6) 0.0269(6) 0.0019(4) -0.0023(5) 0.0216(5)
Si2 0.0463(7) 0.0409(6) 0.0348(6) 0.0007(5) -0.0096(5) 0.0223(5)
Si3 0.0335(6) 0.0314(5) 0.0277(5) 0.0017(4) 0.0048(4) 0.0133(5)
C11 0.030(2) 0.0330(19) 0.0268(19) 0.0035(15) 0.0034(15) 0.0165(17)
C1 0.033(2) 0.038(2) 0.0245(18) 0.0032(15) 0.0033(15) 0.0185(17)
C2 0.032(2) 0.0334(19) 0.0247(18) 0.0000(15) 0.0031(15) 0.0176(17)
C12 0.031(2) 0.037(2) 0.0281(19) 0.0040(15) 0.0012(15) 0.0186(17)
C3 0.035(2) 0.0312(19) 0.035(2) 0.0019(16) 0.0038(17) 0.0129(17)
C21 0.0279(19) 0.0267(18) 0.0205(17) 0.0031(14) -0.0023(14) 0.0120(15)
C16 0.037(2) 0.040(2) 0.029(2) 0.0026(16) -0.0024(16) 0.0164(18)
C22 0.0234(18) 0.0263(18) 0.0260(18) 0.0009(14) -0.0025(14) 0.0104(15)
C13 0.032(2) 0.033(2) 0.038(2) 0.0021(16) -0.0016(17) 0.0127(17)
C6 0.042(2) 0.042(2) 0.029(2) 0.0052(17) -0.0029(17) 0.0180(19)
C15 0.033(2) 0.043(2) 0.029(2) 0.0095(16) 0.0003(16) 0.0206(18)
C14 0.030(2) 0.039(2) 0.037(2) 0.0099(17) 0.0079(17) 0.0174(18)
C4 0.038(2) 0.038(2) 0.034(2) 0.0072(17) 0.0060(17) 0.0226(19)
C26 0.034(2) 0.0308(19) 0.028(2) 0.0048(15) 0.0072(16) 0.0111(17)
C23 0.029(2) 0.0274(19) 0.036(2) 0.0016(15) -0.0010(16) 0.0101(16)
C24 0.032(2) 0.0308(19) 0.034(2) -0.0033(16) -0.0045(17) 0.0128(17)
C5 0.044(2) 0.050(2) 0.033(2) 0.0114(18) 0.0026(18) 0.028(2)
C25 0.044(2) 0.037(2) 0.031(2) -0.0044(16) 0.0036(18) 0.0209(19)
Si4 0.0379(6) 0.0389(6) 0.0357(6) -0.0007(5) 0.0067(5) 0.0149(5)
N4 0.0366(17) 0.0335(17) 0.0253(16) 0.0044(12) 0.0014(13) 0.0160(14)
C32 0.030(2) 0.0309(19) 0.0295(19) 0.0025(15) -0.0010(16) 0.0163(17)
C31 0.037(2) 0.0328(19) 0.0256(19) 0.0041(15) 0.0005(16) 0.0200(17)
C33 0.032(2) 0.038(2) 0.033(2) 0.0045(16) -0.0024(16) 0.0145(18)
C36 0.046(2) 0.037(2) 0.033(2) 0.0060(17) 0.0059(18) 0.0150(19)
C34 0.040(2) 0.035(2) 0.042(2) -0.0043(17) -0.0073(18) 0.0223(19)
C35 0.050(2) 0.039(2) 0.031(2) -0.0044(17) 0.0041(18) 0.021(2)
C37 0.060(3) 0.040(2) 0.056(3) -0.010(2) 0.006(2) 0.024(2)
N1 0.0336(18) 0.0352(17) 0.0291(17) 0.0051(13) 0.0013(14) 0.0159(15)
N2 0.0359(18) 0.0367(17) 0.0256(16) 0.0035(13) -0.0022(14) 0.0175(15)
N3 0.0288(16) 0.0267(15) 0.0259(16) 0.0036(12) 0.0018(12) 0.0101(13)
C17 0.043(2) 0.041(2) 0.062(3) 0.019(2) 0.003(2) 0.016(2)
C29 0.037(2) 0.040(2) 0.047(2) -0.0013(18) 0.0027(19) 0.0179(19)
C8 0.041(2) 0.044(2) 0.045(2) 0.0089(19) -0.0014(19) 0.018(2)
C7 0.050(3) 0.042(2) 0.061(3) 0.020(2) 0.006(2) 0.019(2)
C18 0.043(2) 0.046(2) 0.054(3) 0.010(2) -0.002(2) 0.024(2)
C28 0.049(3) 0.042(2) 0.059(3) 0.004(2) 0.022(2) 0.013(2)
C27 0.052(3) 0.034(2) 0.057(3) -0.0116(19) 0.000(2) 0.018(2)
C30 0.058(3) 0.065(3) 0.027(2) -0.0016(19) -0.0027(19) 0.032(2)
C40 0.058(3) 0.070(3) 0.033(2) 0.002(2) 0.002(2) 0.034(3)
C38 0.054(3) 0.069(3) 0.054(3) -0.012(2) 0.002(2) 0.041(3)
C39 0.073(4) 0.060(3) 0.085(4) -0.005(3) 0.050(3) 0.006(3)
C9 0.072(3) 0.087(4) 0.027(2) 0.008(2) 0.005(2) 0.047(3)
C10 0.065(3) 0.050(3) 0.051(3) -0.002(2) -0.024(2) 0.024(2)
C19 0.079(3) 0.091(4) 0.032(2) 0.009(2) 0.000(2) 0.049(3)
C20 0.081(4) 0.051(3) 0.067(3) -0.009(2) -0.041(3) 0.026(3)

loop_
_atom_type_symbol
_atom_type_description
_atom_type_scat_dispersion_real
_atom_type_scat_dispersion_imag
_atom_type_scat_source
C C 0.0033 0.0016 'International Tables Vol C Tables 4.2.6.8 and 6.1.1.4'
H H 0.0000 0.0000 'International Tables Vol C Tables 4.2.6.8 and 6.1.1.4'
N N 0.0061 0.0033 'International Tables Vol C Tables 4.2.6.8 and 6.1.1.4'
Si Si 0.0817 0.0704 'International Tables Vol C Tables 4.2.6.8 and 6.1.1.4'

loop_
_geom_angle_atom_site_label_1
_geom_angle_atom_site_label_2
_geom_angle_atom_site_label_3
_geom_angle
_geom_angle_site_symmetry_1
C10 Si1 C9 108.6(2) .
C10 Si1 C8 107.4(2) .
C9 Si1 C8 110.6(2) .
C10 Si1 C2 107.18(18) .
C9 Si1 C2 110.03(19) .
C8 Si1 C2 112.77(17) .
C18 Si2 C20 107.7(2) .
C18 Si2 C19 110.2(2) .
C20 Si2 C19 108.3(2) .
C18 Si2 C12 111.77(18) .
C20 Si2 C12 107.54(19) .
C19 Si2 C12 111.1(2) .
C30 Si3 C28 109.3(2) .
C30 Si3 C29 109.7(2) .
C28 Si3 C29 107.5(2) .
C30 Si3 C22 110.71(18) .
C28 Si3 C22 107.15(18) .
C29 Si3 C22 112.30(17) .
C16 C11 C12 121.4(3) .
C16 C11 N2 123.7(3) .
C12 C11 N2 114.9(3) .
C2 C1 C6 121.6(3) .
C2 C1 N1 115.1(3) .
C6 C1 N1 123.3(3) .
C1 C2 C3 116.2(3) .
C1 C2 Si1 122.5(3) .
C3 C2 Si1 121.2(3) .
C11 C12 C13 116.9(3) .
C11 C12 Si2 121.9(3) .
C13 C12 Si2 121.1(3) .
C4 C3 C2 123.4(4) .
C4 C3 H1 118.3 .
C2 C3 H1 118.3 .
C26 C21 C22 121.7(3) .
C26 C21 N3 123.3(3) .
C22 C21 N3 115.0(3) .
C15 C16 C11 119.2(3) .
C15 C16 H18 120.4 .
C11 C16 H18 120.4 .
C23 C22 C21 116.5(3) .
C23 C22 Si3 121.2(3) .
C21 C22 Si3 122.3(3) .
C14 C13 C12 122.6(4) .
C14 C13 H16 118.7 .
C12 C13 H16 118.7 .
C5 C6 C1 119.7(4) .
C5 C6 H3 120.2 .
C1 C6 H3 120.2 .
C16 C15 C14 121.3(4) .
C16 C15 H17 119.3 .
C14 C15 H17 119.3 .
C15 C14 C13 118.4(3) .
C15 C14 C17 120.3(4) .
C13 C14 C17 121.2(4) .
C5 C4 C3 117.8(3) .
C5 C4 C7 120.7(4) .
C3 C4 C7 121.5(4) .
C25 C26 C21 119.7(3) .
C25 C26 H33 120.2 .
C21 C26 H33 120.2 .
C24 C23 C22 123.2(3) .
C24 C23 H31 118.4 .
C22 C23 H31 118.4 .
C23 C24 C25 117.8(3) .
C23 C24 C27 122.0(3) .
C25 C24 C27 120.2(3) .
C6 C5 C4 121.3(4) .
C6 C5 H2 119.3 .
C4 C5 H2 119.3 .
C26 C25 C24 121.1(3) .
C26 C25 H32 119.4 .
C24 C25 H32 119.4 .
C40 Si4 C38 109.9(2) .
C40 Si4 C39 108.9(2) .
C38 Si4 C39 108.2(2) .
C40 Si4 C32 110.54(19) .
C38 Si4 C32 112.04(19) .
C39 Si4 C32 107.21(19) .
N4 N4 C31 114.6(4) 2_665
C31 C32 C33 116.8(3) .
C31 C32 Si4 121.9(3) .
C33 C32 Si4 121.3(3) .
C32 C31 C36 120.8(3) .
C32 C31 N4 115.4(3) .
C36 C31 N4 123.8(3) .
C34 C33 C32 123.2(3) .
C34 C33 H46 118.4 .
C32 C33 H46 118.4 .
C35 C36 C31 120.2(4) .
C35 C36 H48 119.9 .
C31 C36 H48 119.9 .
C35 C34 C33 117.7(3) .
C35 C34 C37 121.1(4) .
C33 C34 C37 121.1(4) .
C36 C35 C34 121.2(4) .
C36 C35 H47 119.4 .
C34 C35 H47 119.4 .
C34 C37 H49 109.5 .
C34 C37 H51 109.5 .
H49 C37 H51 109.5 .
C34 C37 H50 109.5 .
H49 C37 H50 109.5 .
H51 C37 H50 109.5 .
N2 N1 C1 114.1(3) .
N1 N2 C11 114.4(3) .
N3 N3 C21 115.0(4) 2_666
C14 C17 H20 109.5 .
C14 C17 H19 109.5 .
H20 C17 H19 109.5 .
C14 C17 H21 109.5 .
H20 C17 H21 109.5 .
H19 C17 H21 109.5 .
Si3 C29 H40 109.5 .
Si3 C29 H41 109.5 .
H40 C29 H41 109.5 .
Si3 C29 H42 109.5 .
H40 C29 H42 109.5 .
H41 C29 H42 109.5 .
Si1 C8 H8 109.5 .
Si1 C8 H7 109.5 .
H8 C8 H7 109.5 .
Si1 C8 H9 109.5 .
H8 C8 H9 109.5 .
H7 C8 H9 109.5 .
C4 C7 H4 109.5 .
C4 C7 H6 109.5 .
H4 C7 H6 109.5 .
C4 C7 H5 109.5 .
H4 C7 H5 109.5 .
H6 C7 H5 109.5 .
Si2 C18 H22 109.5 .
Si2 C18 H23 109.5 .
H22 C18 H23 109.5 .
Si2 C18 H24 109.5 .
H22 C18 H24 109.5 .
H23 C18 H24 109.5 .
Si3 C28 H38 109.5 .
Si3 C28 H37 109.5 .
H38 C28 H37 109.5 .
Si3 C28 H39 109.5 .
H38 C28 H39 109.5 .
H37 C28 H39 109.5 .
C24 C27 H34 109.5 .
C24 C27 H35 109.5 .
H34 C27 H35 109.5 .
C24 C27 H36 109.5 .
H34 C27 H36 109.5 .
H35 C27 H36 109.5 .
Si3 C30 H45 109.5 .
Si3 C30 H44 109.5 .
H45 C30 H44 109.5 .
Si3 C30 H43 109.5 .
H45 C30 H43 109.5 .
H44 C30 H43 109.5 .
Si4 C40 H59 109.5 .
Si4 C40 H58 109.5 .
H59 C40 H58 109.5 .
Si4 C40 H60 109.5 .
H59 C40 H60 109.5 .
H58 C40 H60 109.5 .
Si4 C38 H54 109.5 .
Si4 C38 H52 109.5 .
H54 C38 H52 109.5 .
Si4 C38 H53 109.5 .
H54 C38 H53 109.5 .
H52 C38 H53 109.5 .
Si4 C39 H56 109.5 .
Si4 C39 H55 109.5 .
H56 C39 H55 109.5 .
Si4 C39 H57 109.5 .
H56 C39 H57 109.5 .
H55 C39 H57 109.5 .
Si1 C9 H11 109.5 .
Si1 C9 H12 109.5 .
H11 C9 H12 109.5 .
Si1 C9 H10 109.5 .
H11 C9 H10 109.5 .
H12 C9 H10 109.5 .
Si1 C10 H15 109.5 .
Si1 C10 H14 109.5 .
H15 C10 H14 109.5 .
Si1 C10 H13 109.5 .
H15 C10 H13 109.5 .
H14 C10 H13 109.5 .
Si2 C19 H27 109.5 .
Si2 C19 H25 109.5 .
H27 C19 H25 109.5 .
Si2 C19 H26 109.5 .
H27 C19 H26 109.5 .
H25 C19 H26 109.5 .
Si2 C20 H30 109.5 .
Si2 C20 H29 109.5 .
H30 C20 H29 109.5 .
Si2 C20 H28 109.5 .
H30 C20 H28 109.5 .
H29 C20 H28 109.5 .

loop_
_geom_bond_atom_site_label_1
_geom_bond_atom_site_label_2
_geom_bond_distance
_geom_bond_site_symmetry_2
Si1 C10 1.857(4) .
Si1 C9 1.858(4) .
Si1 C8 1.862(4) .
Si1 C2 1.883(4) .
Si2 C18 1.860(4) .
Si2 C20 1.861(5) .
Si2 C19 1.861(5) .
Si2 C12 1.890(4) .
Si3 C30 1.856(4) .
Si3 C28 1.861(4) .
Si3 C29 1.862(4) .
Si3 C22 1.886(4) .
C11 C16 1.394(5) .
C11 C12 1.395(5) .
C11 N2 1.428(4) .
C1 C2 1.395(5) .
C1 C6 1.396(5) .
C1 N1 1.432(5) .
C2 C3 1.403(5) .
C12 C13 1.397(5) .
C3 C4 1.389(5) .
C3 H1 0.9500 .
C21 C26 1.391(5) .
C21 C22 1.398(5) .
C21 N3 1.423(4) .
C16 C15 1.378(5) .
C16 H18 0.9500 .
C22 C23 1.397(5) .
C13 C14 1.383(5) .
C13 H16 0.9500 .
C6 C5 1.374(5) .
C6 H3 0.9500 .
C15 C14 1.379(5) .
C15 H17 0.9500 .
C14 C17 1.513(5) .
C4 C5 1.386(5) .
C4 C7 1.499(5) .
C26 C25 1.376(5) .
C26 H33 0.9500 .
C23 C24 1.391(5) .
C23 H31 0.9500 .
C24 C25 1.391(5) .
C24 C27 1.504(5) .
C5 H2 0.9500 .
C25 H32 0.9500 .
Si4 C40 1.847(4) .
Si4 C38 1.854(4) .
Si4 C39 1.867(5) .
Si4 C32 1.884(4) .
N4 N4 1.256(6) 2_665
N4 C31 1.423(4) .
C32 C31 1.399(5) .
C32 C33 1.399(5) .
C31 C36 1.401(5) .
C33 C34 1.393(5) .
C33 H46 0.9500 .
C36 C35 1.369(5) .
C36 H48 0.9500 .
C34 C35 1.390(5) .
C34 C37 1.501(5) .
C35 H47 0.9500 .
C37 H49 0.9800 .
C37 H51 0.9800 .
C37 H50 0.9800 .
N1 N2 1.255(4) .
N3 N3 1.260(5) 2_666
C17 H20 0.9800 .
C17 H19 0.9800 .
C17 H21 0.9800 .
C29 H40 0.9800 .
C29 H41 0.9800 .
C29 H42 0.9800 .
C8 H8 0.9800 .
C8 H7 0.9800 .
C8 H9 0.9800 .
C7 H4 0.9800 .
C7 H6 0.9800 .
C7 H5 0.9800 .
C18 H22 0.9800 .
C18 H23 0.9800 .
C18 H24 0.9800 .
C28 H38 0.9800 .
C28 H37 0.9800 .
C28 H39 0.9800 .
C27 H34 0.9800 .
C27 H35 0.9800 .
C27 H36 0.9800 .
C30 H45 0.9800 .
C30 H44 0.9800 .
C30 H43 0.9800 .
C40 H59 0.9800 .
C40 H58 0.9800 .
C40 H60 0.9800 .
C38 H54 0.9800 .
C38 H52 0.9800 .
C38 H53 0.9800 .
C39 H56 0.9800 .
C39 H55 0.9800 .
C39 H57 0.9800 .
C9 H11 0.9800 .
C9 H12 0.9800 .
C9 H10 0.9800 .
C10 H15 0.9800 .
C10 H14 0.9800 .
C10 H13 0.9800 .
C19 H27 0.9800 .
C19 H25 0.9800 .
C19 H26 0.9800 .
C20 H30 0.9800 .
C20 H29 0.9800 .
C20 H28 0.9800 .

loop_
_geom_torsion_atom_site_label_1
_geom_torsion_atom_site_label_2
_geom_torsion_atom_site_label_3
_geom_torsion_atom_site_label_4
_geom_torsion
_geom_torsion_site_symmetry_1
_geom_torsion_site_symmetry_4
C6 C1 C2 C3 -1.3(5) . .
N1 C1 C2 C3 178.4(3) . .
C6 C1 C2 Si1 178.9(3) . .
N1 C1 C2 Si1 -1.3(4) . .
C10 Si1 C2 C1 -173.6(3) . .
C9 Si1 C2 C1 68.5(3) . .
C8 Si1 C2 C1 -55.5(3) . .
C10 Si1 C2 C3 6.7(4) . .
C9 Si1 C2 C3 -111.2(3) . .
C8 Si1 C2 C3 124.7(3) . .
C16 C11 C12 C13 1.2(5) . .
N2 C11 C12 C13 -178.2(3) . .
C16 C11 C12 Si2 -179.1(3) . .
N2 C11 C12 Si2 1.4(4) . .
C18 Si2 C12 C11 60.2(4) . .
C20 Si2 C12 C11 178.2(3) . .
C19 Si2 C12 C11 -63.4(4) . .
C18 Si2 C12 C13 -120.2(3) . .
C20 Si2 C12 C13 -2.1(4) . .
C19 Si2 C12 C13 116.3(3) . .
C1 C2 C3 C4 0.6(5) . .
Si1 C2 C3 C4 -179.7(3) . .
C12 C11 C16 C15 -0.7(6) . .
N2 C11 C16 C15 178.6(3) . .
C26 C21 C22 C23 1.4(5) . .
N3 C21 C22 C23 -177.9(3) . .
C26 C21 C22 Si3 -178.9(3) . .
N3 C21 C22 Si3 1.8(4) . .
C30 Si3 C22 C23 113.1(3) . .
C28 Si3 C22 C23 -6.1(3) . .
C29 Si3 C22 C23 -123.9(3) . .
C30 Si3 C22 C21 -66.6(3) . .
C28 Si3 C22 C21 174.3(3) . .
C29 Si3 C22 C21 56.4(3) . .
C11 C12 C13 C14 -0.4(5) . .
Si2 C12 C13 C14 180.0(3) . .
C2 C1 C6 C5 0.6(6) . .
N1 C1 C6 C5 -179.2(3) . .
C11 C16 C15 C14 -0.6(6) . .
C16 C15 C14 C13 1.4(6) . .
C16 C15 C14 C17 -179.3(4) . .
C12 C13 C14 C15 -0.9(6) . .
C12 C13 C14 C17 179.8(4) . .
C2 C3 C4 C5 0.9(6) . .
C2 C3 C4 C7 -179.4(4) . .
C22 C21 C26 C25 -1.6(5) . .
N3 C21 C26 C25 177.6(3) . .
C21 C22 C23 C24 0.3(5) . .
Si3 C22 C23 C24 -179.4(3) . .
C22 C23 C24 C25 -1.8(5) . .
C22 C23 C24 C27 178.8(4) . .
C1 C6 C5 C4 1.1(6) . .
C3 C4 C5 C6 -1.8(6) . .
C7 C4 C5 C6 178.5(4) . .
C21 C26 C25 C24 0.0(6) . .
C23 C24 C25 C26 1.6(5) . .
C27 C24 C25 C26 -179.0(4) . .
C40 Si4 C32 C31 -62.8(3) . .
C38 Si4 C32 C31 60.2(4) . .
C39 Si4 C32 C31 178.7(3) . .
C40 Si4 C32 C33 114.5(3) . .
C38 Si4 C32 C33 -122.6(3) . .
C39 Si4 C32 C33 -4.0(4) . .
C33 C32 C31 C36 2.2(5) . .
Si4 C32 C31 C36 179.6(3) . .
C33 C32 C31 N4 -177.7(3) . .
Si4 C32 C31 N4 -0.3(4) . .
N4 N4 C31 C32 173.3(4) 2_665 .
N4 N4 C31 C36 -6.5(6) 2_665 .
C31 C32 C33 C34 -1.9(5) . .
Si4 C32 C33 C34 -179.3(3) . .
C32 C31 C36 C35 -1.1(6) . .
N4 C31 C36 C35 178.8(3) . .
C32 C33 C34 C35 0.5(6) . .
C32 C33 C34 C37 178.3(4) . .
C31 C36 C35 C34 -0.4(6) . .
C33 C34 C35 C36 0.7(6) . .
C37 C34 C35 C36 -177.1(4) . .
C2 C1 N1 N2 -179.1(3) . .
C6 C1 N1 N2 0.6(5) . .
C1 N1 N2 C11 -179.3(3) . .
C16 C11 N2 N1 -3.4(5) . .
C12 C11 N2 N1 176.0(3) . .
C26 C21 N3 N3 -1.9(5) . 2_666
C22 C21 N3 N3 177.4(4) . 2_666
